data_7715273
loop_
_publ_author_name
'Samii, Rouzbeh'
'Barkas, Essi'
'Zanders, David'
'Fransson, Anton'
'Lahtinen, Manu'
'Kessler, Vadim'
'Tuononen, Heikki M.'
'Moilanen, Jani O.'
'O'Brien, Nathan J'

_publ_section_title
;
 Synthesis, characterisation and reactivity of a zinc triazenide for
 potential use in vapour deposition.
;
_journal_issue 13
_journal_name_full 'Dalton transactions (Cambridge, England : 2003)'
_journal_page_first 5911
_journal_page_last 5916
_journal_paper_doi 10.1039/d4dt00084f
_journal_volume 53
_journal_year 2024
_chemical_formula_sum 'C42 H46 N2 S2 Si2 Zn'
_chemical_formula_weight 764.48
_chemical_name_systematic Zn(SSiPh3)2TMEDA
_space_group_IT_number 19
_space_group_name_Hall 'P 2ac 2ab'
_space_group_name_H-M_alt 'P 21 21 21'
_symmetry_cell_setting Orthorhombic'
_symmetry_space_group_name_H-M 'P 21 21 21'
_atom_sites_solution_hydrogens geom
_atom_sites_solution_primary direct
_atom_sites_solution_secondary difmap
_audit_creation_method SHELXL-97
_audit_update_record
;
2024-01-10 deposited with the CCDC.	2024-02-26 downloaded from the CCDC.
;
_cell_angle_alpha 90.00
_cell_angle_beta 90.00
_cell_angle_gamma 90.00
_cell_formula_units_Z 4
_cell_length_a 10.986(5)
_cell_length_b 11.629(6)
_cell_length_c 31.308(15)
_cell_measurement_reflns_used 9567
_cell_measurement_temperature 296(2)
_cell_measurement_theta_max 26.32
_cell_measurement_theta_min 2.26
_cell_volume 4000(3)
_computing_cell_refinement 'Bruker SAINT'
_computing_data_collection 'Bruker APEX2'
_computing_data_reduction 'Bruker SAINT'
_computing_molecular_graphics 'Bruker SHELXTL'
_computing_publication_material 'Bruker SHELXTL'
_computing_structure_refinement 'SHELXL-2014 (Sheldrick 2014)'
_computing_structure_solution 'SHELXS-97 (Sheldrick 2008)'
_diffrn_ambient_temperature 296(2)
_diffrn_measured_fraction_theta_full 0.994
_diffrn_measured_fraction_theta_max 0.994
_diffrn_measurement_device_type 'Bruker APEX-II CCD'
_diffrn_measurement_method 'Omega scan'
_diffrn_radiation_monochromator graphite
_diffrn_radiation_source 'fine-focus sealed tube'
_diffrn_radiation_type MoK\a
_diffrn_radiation_wavelength 0.71073
_diffrn_reflns_av_R_equivalents 0.0335
_diffrn_reflns_av_sigmaI/netI 0.0313
_diffrn_reflns_limit_h_max 13
_diffrn_reflns_limit_h_min -13
_diffrn_reflns_limit_k_max 13
_diffrn_reflns_limit_k_min -13
_diffrn_reflns_limit_l_max 37
_diffrn_reflns_limit_l_min -37
_diffrn_reflns_number 41170
_diffrn_reflns_theta_full 25.02
_diffrn_reflns_theta_max 25.02
_diffrn_reflns_theta_min 2.26
_exptl_absorpt_coefficient_mu 0.810
_exptl_absorpt_correction_T_max 0.9162
_exptl_absorpt_correction_T_min 0.8420
_exptl_absorpt_correction_type empirical
_exptl_absorpt_process_details 'Bruker SADABS'
_exptl_crystal_colour colorless
_exptl_crystal_density_diffrn 1.270
_exptl_crystal_density_meas ?
_exptl_crystal_density_method 'not measured'
_exptl_crystal_description block
_exptl_crystal_F_000 1608
_exptl_crystal_size_max 0.22
_exptl_crystal_size_mid 0.20
_exptl_crystal_size_min 0.11
_refine_diff_density_max 0.265
_refine_diff_density_min -0.193
_refine_diff_density_rms 0.034
_refine_ls_abs_structure_details 'Flack H D (1983), Acta Cryst. A39, 876-881'
_refine_ls_abs_structure_Flack 0.024(7)
_refine_ls_extinction_method none
_refine_ls_goodness_of_fit_ref 1.045
_refine_ls_hydrogen_treatment mixed
_refine_ls_matrix_type full
_refine_ls_number_parameters 462
_refine_ls_number_reflns 7024
_refine_ls_number_restraints 433
_refine_ls_restrained_S_all 1.022
_refine_ls_R_factor_all 0.0280
_refine_ls_R_factor_gt 0.0260
_refine_ls_shift/su_max 0.002
_refine_ls_shift/su_mean 0.000
_refine_ls_structure_factor_coef Fsqd
_refine_ls_weighting_details 'calc w=1/[\s^2^(Fo^2^)+(0.0238P)^2^+0.9627P] where P=(Fo^2^+2Fc^2^)/3'
_refine_ls_weighting_scheme calc
_refine_ls_wR_factor_gt 0.0622
_refine_ls_wR_factor_ref 0.0629
_reflns_number_gt 6704
_reflns_number_total 7024
_reflns_threshold_expression >2sigma(I)
_cod_data_source_file d4dt00084f2.cif
_cod_data_source_block znbu2n3_0m
_cod_depositor_comments
;
The following automatic conversions were performed:

data item '_exptl_absorpt_correction_type' value 'Empirical' was
changed to 'empirical' in accordance with the
/home/data/users/saulius/crontab/automatic-downloads/rss-feeds/RSC/lib/dictionaries/cif_core.dic
dictionary named 'cif_core.dic' version 2.4.2 last updated on
2011-04-26.

data item '_exptl_crystal_density_meas' value 'not measured' was
changed to '?' -- the value is perceived as not measured.

Automatic conversion script
Id: cif_fix_values 8170 2020-07-09 18:12:32Z antanas 

 Adding full bibliography for 7715272--7715274.cif.
;
_cod_original_sg_symbol_H-M P2(1)2(1)2(1)
_cod_database_code 7715273

loop_
_symmetry_equiv_pos_as_xyz
'x, y, z'
'-x+1/2, -y, z+1/2'
'-x, y+1/2, -z+1/2'
'x+1/2, -y+1/2, -z'

loop_
_atom_site_label
_atom_site_type_symbol
_atom_site_fract_x
_atom_site_fract_y
_atom_site_fract_z
_atom_site_U_iso_or_equiv
_atom_site_adp_type
_atom_site_occupancy
_atom_site_symmetry_multiplicity
_atom_site_calc_flag
_atom_site_refinement_flags
_atom_site_disorder_assembly
_atom_site_disorder_group
Zn1 Zn 0.52159(2) 0.31780(2) 0.656885(7) 0.03836(7) Uani 1 1 d U A .
Si1 Si 0.22393(5) 0.45118(5) 0.666636(17) 0.03726(13) Uani 1 1 d U . .
S1 S 0.59944(6) 0.30803(5) 0.590380(17) 0.05052(15) Uani 1 1 d U . .
S2 S 0.39583(5) 0.43362(6) 0.694787(18) 0.05074(15) Uani 1 1 d U . .
Si2 Si 0.62767(6) 0.47095(5) 0.563597(18) 0.03885(13) Uani 1 1 d U . .
N1 N 0.4856(2) 0.13763(17) 0.67091(6) 0.0563(5) Uani 1 1 d U A .
C2 C 0.18148(18) 0.3255(2) 0.63268(6) 0.0382(4) Uani 1 1 d U . .
C3 C 0.7702(2) 0.46397(18) 0.53082(6) 0.0390(5) Uani 1 1 d U . .
N2 N 0.67252(18) 0.2951(2) 0.70002(7) 0.0609(6) Uani 1 1 d U . .
C5 C 0.6531(2) 0.59075(19) 0.60281(7) 0.0484(5) Uani 1 1 d U . .
C6 C 0.7895(2) 0.5426(2) 0.49815(7) 0.0472(5) Uani 1 1 d U . .
H6A H 0.7287 0.5952 0.4916 0.057 Uiso 1 1 calc R . .
C7 C 0.4286(2) 0.4244(2) 0.50858(8) 0.0532(6) Uani 1 1 d U . .
H7A H 0.4423 0.3481 0.5160 0.064 Uiso 1 1 calc R . .
C8 C 0.49831(19) 0.50922(18) 0.52744(7) 0.0432(5) Uani 1 1 d U . .
C9 C 0.1132(2) 0.46840(18) 0.71194(6) 0.0400(5) Uani 1 1 d U . .
C10 C 0.2472(2) 0.3014(2) 0.59605(7) 0.0456(5) Uani 1 1 d U . .
H10A H 0.3111 0.3496 0.5884 0.055 Uiso 1 1 calc R . .
C11 C 0.2066(2) 0.5854(2) 0.63416(7) 0.0444(5) Uani 1 1 d U . .
C12 C 0.0854(2) 0.2530(2) 0.64214(8) 0.0521(6) Uani 1 1 d U . .
H12A H 0.0388 0.2670 0.6664 0.063 Uiso 1 1 calc R . .
C13 C 0.8647(2) 0.3879(2) 0.53952(8) 0.0532(6) Uani 1 1 d U . .
H13A H 0.8551 0.3339 0.5612 0.064 Uiso 1 1 calc R . .
C14 C 0.3393(3) 0.4495(3) 0.47906(9) 0.0675(7) Uani 1 1 d U . .
H14A H 0.2935 0.3906 0.4670 0.081 Uiso 1 1 calc R . .
C15 C 0.9717(3) 0.3903(3) 0.51691(9) 0.0654(7) Uani 1 1 d U . .
H15A H 1.0337 0.3389 0.5235 0.079 Uiso 1 1 calc R . .
C16 C 0.7679(3) 0.6332(3) 0.60978(11) 0.0756(9) Uani 1 1 d U . .
H16A H 0.8334 0.6014 0.5951 0.091 Uiso 1 1 calc R . .
C17 C 0.8961(3) 0.5447(3) 0.47531(8) 0.0626(7) Uani 1 1 d U . .
H17A H 0.9063 0.5980 0.4535 0.075 Uiso 1 1 calc R . .
C18 C 0.3182(3) 0.5608(3) 0.46757(11) 0.0775(9) Uani 1 1 d U . .
H18A H 0.2588 0.5778 0.4474 0.093 Uiso 1 1 calc R . .
C19 C 0.2207(2) 0.2082(2) 0.57065(7) 0.0546(6) Uani 1 1 d U . .
H19A H 0.2680 0.1926 0.5467 0.065 Uiso 1 1 calc R . .
C20 C 0.0570(2) 0.1601(2) 0.61632(9) 0.0624(7) Uani 1 1 d U . .
H20A H -0.0081 0.1126 0.6233 0.075 Uiso 1 1 calc R . .
C21 C 0.4963(5) 0.0670(2) 0.63233(10) 0.1065(14) Uani 1 1 d U . .
H21A H 0.4329 0.0874 0.6126 0.160 Uiso 1 1 calc R . .
H21B H 0.4889 -0.0127 0.6398 0.160 Uiso 1 1 calc R . .
H21C H 0.5741 0.0802 0.6193 0.160 Uiso 1 1 calc R . .
C22 C -0.0465(3) 0.4983(3) 0.78047(9) 0.0712(8) Uani 1 1 d U . .
H22A H -0.0983 0.5097 0.8036 0.085 Uiso 1 1 calc R . .
C23 C 0.1167(3) 0.3995(3) 0.74762(8) 0.0710(8) Uani 1 1 d U . .
H23A H 0.1745 0.3412 0.7491 0.085 Uiso 1 1 calc R . .
C24 C 0.2409(3) 0.6906(2) 0.65063(9) 0.0666(7) Uani 1 1 d U . .
H24A H 0.2826 0.6933 0.6765 0.080 Uiso 1 1 calc R . .
C25 C 0.1247(3) 0.1385(2) 0.58068(8) 0.0578(6) Uani 1 1 d U . .
H25A H 0.1056 0.0764 0.5632 0.069 Uiso 1 1 calc R . .
C26 C 0.1551(4) 0.7900(3) 0.59199(12) 0.0900(11) Uani 1 1 d U . .
H26A H 0.1358 0.8584 0.5782 0.108 Uiso 1 1 calc R . .
C27 C 0.9873(2) 0.4685(3) 0.48455(9) 0.0674(7) Uani 1 1 d U . .
H27A H 1.0594 0.4697 0.4690 0.081 Uiso 1 1 calc R . .
C28 C 0.4727(3) 0.6215(2) 0.51515(9) 0.0628(7) Uani 1 1 d U . .
H28A H 0.5169 0.6814 0.5273 0.075 Uiso 1 1 calc R . .
C29 C 0.2147(4) 0.7917(3) 0.62964(12) 0.0838(10) Uani 1 1 d U . .
H29A H 0.2382 0.8616 0.6415 0.101 Uiso 1 1 calc R . .
C30 C 0.3676(3) 0.1196(3) 0.68988(15) 0.1062(14) Uani 1 1 d U . .
H30A H 0.3603 0.1657 0.7152 0.159 Uiso 1 1 calc R . .
H30B H 0.3584 0.0399 0.6972 0.159 Uiso 1 1 calc R . .
H30C H 0.3054 0.1412 0.6699 0.159 Uiso 1 1 calc R . .
C31 C 0.0242(3) 0.5510(2) 0.71200(10) 0.0711(8) Uani 1 1 d U . .
H31A H 0.0165 0.5989 0.6884 0.085 Uiso 1 1 calc R . .
C32 C 0.5585(3) 0.6401(2) 0.62456(10) 0.0746(9) Uani 1 1 d U . .
H32A H 0.4795 0.6146 0.6197 0.089 Uiso 1 1 calc R . .
C33 C 0.1486(3) 0.5865(2) 0.59528(9) 0.0717(8) Uani 1 1 d U . .
H33A H 0.1260 0.5171 0.5829 0.086 Uiso 1 1 calc R . .
C34 C 0.1234(4) 0.6869(3) 0.57433(10) 0.0976(11) Uani 1 1 d U . .
H34A H 0.0844 0.6849 0.5480 0.117 Uiso 1 1 calc R . .
C35 C 0.3842(3) 0.6468(3) 0.48565(11) 0.0806(9) Uani 1 1 d U . .
H35A H 0.3694 0.7228 0.4780 0.097 Uiso 1 1 calc R . .
C36 C 0.0372(3) 0.4143(4) 0.78121(9) 0.0903(11) Uani 1 1 d U . .
H36A H 0.0416 0.3655 0.8047 0.108 Uiso 1 1 calc R . .
C37 C 0.5813(4) 0.1017(3) 0.70020(15) 0.1097(15) Uani 1 1 d U . .
C38 C -0.0539(3) 0.5654(3) 0.74572(11) 0.0865(10) Uani 1 1 d U . .
H38A H -0.1129 0.6226 0.7445 0.104 Uiso 1 1 calc R . .
C39 C 0.7883(4) 0.7223(3) 0.63817(13) 0.1030(13) Uani 1 1 d U . .
H39A H 0.8667 0.7508 0.6420 0.124 Uiso 1 1 calc R . .
C40 C 0.6942(4) 0.7682(3) 0.66049(12) 0.0950(11) Uani 1 1 d U . .
H40A H 0.7081 0.8267 0.6802 0.114 Uiso 1 1 calc R . .
C41A C 0.6371(13) 0.1756(8) 0.7222(4) 0.083(3) Uani 0.458(16) 1 d PU A 1
H41A H 0.7116 0.1405 0.7325 0.099 Uiso 0.458(16) 1 calc PR A 1
H41B H 0.5876 0.1928 0.7470 0.099 Uiso 0.458(16) 1 calc PR A 1
C41B C 0.6920(8) 0.1706(6) 0.6993(4) 0.080(3) Uani 0.542(16) 1 d PU A 2
H41C H 0.7375 0.1512 0.6738 0.096 Uiso 0.542(16) 1 calc PR A 2
H41D H 0.7417 0.1497 0.7237 0.096 Uiso 0.542(16) 1 calc PR A 2
C42 C 0.5788(4) 0.7277(3) 0.65383(12) 0.0954(11) Uani 1 1 d U . .
H42A H 0.5138 0.7590 0.6689 0.114 Uiso 1 1 calc R . .
C43 C 0.6610(3) 0.3609(4) 0.73922(10) 0.0983(13) Uani 1 1 d U A .
H43A H 0.6618 0.4415 0.7327 0.148 Uiso 1 1 calc R . .
H43B H 0.7279 0.3431 0.7578 0.148 Uiso 1 1 calc R . .
H43C H 0.5858 0.3415 0.7531 0.148 Uiso 1 1 calc R . .
C44A C 0.7838(12) 0.361(2) 0.6787(5) 0.081(3) Uani 0.50(4) 1 d PU A 3
H44A H 0.8028 0.3258 0.6517 0.122 Uiso 0.50(4) 1 calc PR A 3
H44B H 0.8534 0.3560 0.6972 0.122 Uiso 0.50(4) 1 calc PR A 3
H44C H 0.7626 0.4399 0.6744 0.122 Uiso 0.50(4) 1 calc PR A 3
C44B C 0.7887(10) 0.297(3) 0.6835(5) 0.091(6) Uani 0.50(4) 1 d PU A 4
H44D H 0.7912 0.2526 0.6577 0.136 Uiso 0.50(4) 1 calc PR A 4
H44E H 0.8444 0.2654 0.7039 0.136 Uiso 0.50(4) 1 calc PR A 4
H44F H 0.8114 0.3752 0.6773 0.136 Uiso 0.50(4) 1 calc PR A 4

loop_
_atom_site_aniso_label
_atom_site_aniso_U_11
_atom_site_aniso_U_22
_atom_site_aniso_U_33
_atom_site_aniso_U_23
_atom_site_aniso_U_13
_atom_site_aniso_U_12
Zn1 0.03955(12) 0.04208(13) 0.03344(11) 0.00016(10) 0.00059(10) 0.00115(11)
Si1 0.0383(3) 0.0398(3) 0.0336(3) -0.0038(2) -0.0007(2) 0.0042(2)
S1 0.0782(4) 0.0335(3) 0.0399(3) 0.0003(2) 0.0151(3) -0.0015(3)
S2 0.0402(3) 0.0680(4) 0.0440(3) -0.0174(3) -0.0063(2) 0.0104(3)
Si2 0.0481(3) 0.0309(3) 0.0375(3) -0.0017(2) 0.0077(3) -0.0005(2)
N1 0.0659(13) 0.0469(11) 0.0561(11) 0.0204(9) -0.0056(10) -0.0004(10)
C2 0.0365(10) 0.0413(11) 0.0370(10) 0.0012(10) -0.0049(8) 0.0046(10)
C3 0.0439(11) 0.0365(11) 0.0365(10) -0.0051(9) 0.0017(9) -0.0021(9)
N2 0.0428(11) 0.0838(16) 0.0562(12) -0.0160(11) -0.0106(9) 0.0107(11)
C5 0.0646(15) 0.0369(12) 0.0436(12) -0.0035(10) 0.0044(11) 0.0000(11)
C6 0.0468(13) 0.0453(13) 0.0495(12) 0.0017(11) 0.0051(10) -0.0001(10)
C7 0.0541(14) 0.0484(14) 0.0570(14) -0.0002(11) 0.0066(11) -0.0024(11)
C8 0.0397(12) 0.0407(12) 0.0494(12) 0.0019(9) 0.0129(9) 0.0008(9)
C9 0.0403(11) 0.0409(11) 0.0388(10) -0.0055(9) -0.0013(9) 0.0013(10)
C10 0.0484(13) 0.0497(13) 0.0387(11) -0.0036(10) -0.0003(9) 0.0025(11)
C11 0.0483(13) 0.0434(12) 0.0415(12) 0.0002(10) 0.0057(10) 0.0009(10)
C12 0.0457(13) 0.0594(15) 0.0512(13) -0.0086(11) 0.0049(11) -0.0048(12)
C13 0.0568(15) 0.0523(14) 0.0507(13) -0.0009(11) -0.0040(12) 0.0105(12)
C14 0.0526(15) 0.0751(19) 0.0749(18) -0.0015(16) -0.0069(14) -0.0061(14)
C15 0.0467(14) 0.0733(18) 0.0764(18) -0.0148(14) -0.0066(14) 0.0146(14)
C16 0.0679(18) 0.0737(19) 0.085(2) -0.0356(17) -0.0139(16) 0.0112(15)
C17 0.0649(16) 0.0653(17) 0.0575(15) 0.0019(13) 0.0182(13) -0.0112(14)
C18 0.0505(16) 0.092(2) 0.090(2) 0.0208(19) -0.0102(15) 0.0043(16)
C19 0.0638(15) 0.0585(16) 0.0414(12) -0.0124(11) -0.0020(11) 0.0081(13)
C20 0.0582(16) 0.0579(16) 0.0711(17) -0.0058(13) -0.0066(13) -0.0148(12)
C21 0.198(5) 0.0381(15) 0.084(2) 0.0002(14) -0.003(3) -0.013(2)
C22 0.0635(18) 0.090(2) 0.0602(16) -0.0206(15) 0.0213(14) 0.0017(16)
C23 0.0675(17) 0.095(2) 0.0500(15) 0.0175(14) 0.0145(13) 0.0356(16)
C24 0.0817(18) 0.0529(15) 0.0651(16) -0.0042(14) 0.0012(14) -0.0109(15)
C25 0.0730(17) 0.0441(13) 0.0563(15) -0.0128(11) -0.0179(13) 0.0043(13)
C26 0.128(3) 0.059(2) 0.083(2) 0.0286(17) 0.021(2) 0.0121(19)
C27 0.0413(14) 0.088(2) 0.0729(17) -0.0220(15) 0.0136(13) -0.0092(14)
C28 0.0563(15) 0.0452(13) 0.0869(19) 0.0090(13) -0.0028(15) -0.0005(13)
C29 0.113(3) 0.0446(17) 0.094(2) -0.0007(16) 0.025(2) -0.0129(17)
C30 0.081(2) 0.080(2) 0.158(4) 0.059(2) 0.024(2) -0.0114(19)
C31 0.0671(17) 0.0595(16) 0.0867(18) 0.0193(14) 0.0287(15) 0.0237(14)
C32 0.085(2) 0.0530(16) 0.086(2) -0.0288(15) 0.0310(17) -0.0146(14)
C33 0.102(2) 0.0529(16) 0.0601(16) 0.0057(13) -0.0217(16) 0.0034(16)
C34 0.151(3) 0.073(2) 0.0689(19) 0.0202(17) -0.024(2) 0.020(3)
C35 0.0647(18) 0.0616(18) 0.116(3) 0.0273(17) -0.0062(18) 0.0111(15)
C36 0.081(2) 0.143(3) 0.0464(15) 0.0245(17) 0.0143(15) 0.031(2)
C37 0.110(3) 0.087(2) 0.132(3) 0.049(2) -0.067(3) -0.011(2)
C38 0.079(2) 0.066(2) 0.115(3) 0.0050(18) 0.043(2) 0.0259(16)
C39 0.092(2) 0.089(3) 0.129(3) -0.058(2) -0.038(2) 0.006(2)
C40 0.122(3) 0.071(2) 0.093(2) -0.044(2) -0.026(2) 0.014(2)
C41A 0.092(7) 0.095(4) 0.062(5) 0.022(4) -0.021(5) 0.027(5)
C41B 0.066(4) 0.097(4) 0.078(6) 0.013(4) -0.022(4) 0.036(3)
C42 0.109(3) 0.071(2) 0.106(3) -0.045(2) 0.030(2) 0.0005(19)
C43 0.071(2) 0.166(4) 0.0577(17) -0.035(2) -0.0203(15) 0.026(2)
C44A 0.035(4) 0.127(10) 0.081(5) -0.005(7) -0.014(3) 0.007(6)
C44B 0.040(3) 0.162(18) 0.070(5) -0.010(7) -0.005(3) 0.026(7)

loop_
_atom_type_symbol
_atom_type_description
_atom_type_scat_dispersion_real
_atom_type_scat_dispersion_imag
_atom_type_scat_source
C C 0.0033 0.0016 'International Tables Vol C Tables 4.2.6.8 and 6.1.1.4'
H H 0.0000 0.0000 'International Tables Vol C Tables 4.2.6.8 and 6.1.1.4'
N N 0.0061 0.0033 'International Tables Vol C Tables 4.2.6.8 and 6.1.1.4'
Zn Zn 0.2839 1.4301 'International Tables Vol C Tables 4.2.6.8 and 6.1.1.4'
S S 0.1246 0.1234 'International Tables Vol C Tables 4.2.6.8 and 6.1.1.4'
Si Si 0.0817 0.0704 'International Tables Vol C Tables 4.2.6.8 and 6.1.1.4'

loop_
_geom_angle_atom_site_label_1
_geom_angle_atom_site_label_2
_geom_angle_atom_site_label_3
_geom_angle
_geom_angle_site_symmetry_1
_geom_angle_site_symmetry_3
_geom_angle_publ_flag
N2 Zn1 N1 83.99(9) . . ?
N2 Zn1 S1 106.31(7) . . ?
N1 Zn1 S1 101.94(6) . . ?
N2 Zn1 S2 102.36(7) . . ?
N1 Zn1 S2 110.83(7) . . ?
S1 Zn1 S2 138.19(3) . . ?
C2 Si1 C11 108.52(10) . . ?
C2 Si1 C9 110.60(10) . . ?
C11 Si1 C9 104.78(10) . . ?
C2 Si1 S2 112.88(7) . . ?
C11 Si1 S2 113.69(8) . . ?
C9 Si1 S2 106.04(8) . . ?
Si2 S1 Zn1 112.36(3) . . ?
Si1 S2 Zn1 112.80(4) . . ?
C8 Si2 C3 108.28(10) . . ?
C8 Si2 C5 109.41(11) . . ?
C3 Si2 C5 105.41(11) . . ?
C8 Si2 S1 110.18(8) . . ?
C3 Si2 S1 107.68(7) . . ?
C5 Si2 S1 115.55(8) . . ?
C30 N1 C37 110.4(3) . . ?
C30 N1 C21 109.3(3) . . ?
C37 N1 C21 107.5(3) . . ?
C30 N1 Zn1 112.74(19) . . ?
C37 N1 Zn1 105.8(2) . . ?
C21 N1 Zn1 110.99(16) . . ?
C12 C2 C10 116.9(2) . . ?
C12 C2 Si1 123.10(17) . . ?
C10 C2 Si1 120.03(17) . . ?
C6 C3 C13 116.7(2) . . ?
C6 C3 Si2 120.19(17) . . ?
C13 C3 Si2 122.95(17) . . ?
C44B N2 C43 112.9(9) . . ?
C44B N2 C41B 82.9(16) . . ?
C43 N2 C41B 123.1(6) . . ?
C44B N2 C44A 28.4(8) . . ?
C43 N2 C44A 99.7(7) . . ?
C41B N2 C44A 110.9(11) . . ?
C44B N2 C41A 113.8(16) . . ?
C43 N2 C41A 94.0(6) . . ?
C41B N2 C41A 35.3(3) . . ?
C44A N2 C41A 141.8(11) . . ?
C44B N2 Zn1 118.4(7) . . ?
C43 N2 Zn1 113.47(17) . . ?
C41B N2 Zn1 103.0(3) . . ?
C44A N2 Zn1 105.7(7) . . ?
C41A N2 Zn1 101.0(3) . . ?
C32 C5 C16 117.9(2) . . ?
C32 C5 Si2 121.5(2) . . ?
C16 C5 Si2 120.5(2) . . ?
C17 C6 C3 121.8(2) . . ?
C17 C6 H6A 119.1 . . ?
C3 C6 H6A 119.1 . . ?
C8 C7 C14 122.0(3) . . ?
C8 C7 H7A 119.0 . . ?
C14 C7 H7A 119.0 . . ?
C7 C8 C28 116.1(2) . . ?
C7 C8 Si2 120.67(18) . . ?
C28 C8 Si2 123.00(19) . . ?
C31 C9 C23 115.3(2) . . ?
C31 C9 Si1 122.51(18) . . ?
C23 C9 Si1 122.22(18) . . ?
C19 C10 C2 121.9(2) . . ?
C19 C10 H10A 119.0 . . ?
C2 C10 H10A 119.0 . . ?
C33 C11 C24 116.7(3) . . ?
C33 C11 Si1 122.4(2) . . ?
C24 C11 Si1 120.5(2) . . ?
C20 C12 C2 121.5(2) . . ?
C20 C12 H12A 119.3 . . ?
C2 C12 H12A 119.3 . . ?
C15 C13 C3 121.7(2) . . ?
C15 C13 H13A 119.2 . . ?
C3 C13 H13A 119.2 . . ?
C18 C14 C7 119.9(3) . . ?
C18 C14 H14A 120.1 . . ?
C7 C14 H14A 120.1 . . ?
C13 C15 C27 120.1(3) . . ?
C13 C15 H15A 119.9 . . ?
C27 C15 H15A 119.9 . . ?
C5 C16 C39 121.4(3) . . ?
C5 C16 H16A 119.3 . . ?
C39 C16 H16A 119.3 . . ?
C27 C17 C6 120.2(3) . . ?
C27 C17 H17A 119.9 . . ?
C6 C17 H17A 119.9 . . ?
C35 C18 C14 119.9(3) . . ?
C35 C18 H18A 120.0 . . ?
C14 C18 H18A 120.0 . . ?
C25 C19 C10 119.9(2) . . ?
C25 C19 H19A 120.1 . . ?
C10 C19 H19A 120.1 . . ?
C25 C20 C12 119.9(2) . . ?
C25 C20 H20A 120.0 . . ?
C12 C20 H20A 120.0 . . ?
N1 C21 H21A 109.5 . . ?
N1 C21 H21B 109.5 . . ?
H21A C21 H21B 109.5 . . ?
N1 C21 H21C 109.5 . . ?
H21A C21 H21C 109.5 . . ?
H21B C21 H21C 109.5 . . ?
C36 C22 C38 118.6(3) . . ?
C36 C22 H22A 120.7 . . ?
C38 C22 H22A 120.7 . . ?
C36 C23 C9 122.0(3) . . ?
C36 C23 H23A 119.0 . . ?
C9 C23 H23A 119.0 . . ?
C29 C24 C11 121.4(3) . . ?
C29 C24 H24A 119.3 . . ?
C11 C24 H24A 119.3 . . ?
C19 C25 C20 120.0(2) . . ?
C19 C25 H25A 120.0 . . ?
C20 C25 H25A 120.0 . . ?
C29 C26 C34 119.4(3) . . ?
C29 C26 H26A 120.3 . . ?
C34 C26 H26A 120.3 . . ?
C17 C27 C15 119.6(2) . . ?
C17 C27 H27A 120.2 . . ?
C15 C27 H27A 120.2 . . ?
C35 C28 C8 122.1(3) . . ?
C35 C28 H28A 119.0 . . ?
C8 C28 H28A 119.0 . . ?
C26 C29 C24 120.4(3) . . ?
C26 C29 H29A 119.8 . . ?
C24 C29 H29A 119.8 . . ?
N1 C30 H30A 109.5 . . ?
N1 C30 H30B 109.5 . . ?
H30A C30 H30B 109.5 . . ?
N1 C30 H30C 109.5 . . ?
H30A C30 H30C 109.5 . . ?
H30B C30 H30C 109.5 . . ?
C9 C31 C38 122.2(3) . . ?
C9 C31 H31A 118.9 . . ?
C38 C31 H31A 118.9 . . ?
C5 C32 C42 121.0(3) . . ?
C5 C32 H32A 119.5 . . ?
C42 C32 H32A 119.5 . . ?
C34 C33 C11 121.8(3) . . ?
C34 C33 H33A 119.1 . . ?
C11 C33 H33A 119.1 . . ?
C26 C34 C33 120.2(3) . . ?
C26 C34 H34A 119.9 . . ?
C33 C34 H34A 119.9 . . ?
C18 C35 C28 120.0(3) . . ?
C18 C35 H35A 120.0 . . ?
C28 C35 H35A 120.0 . . ?
C22 C36 C23 120.8(3) . . ?
C22 C36 H36A 119.6 . . ?
C23 C36 H36A 119.6 . . ?
C41A C37 N1 120.0(5) . . ?
C41A C37 C41B 39.5(5) . . ?
N1 C37 C41B 115.7(4) . . ?
C22 C38 C31 121.0(3) . . ?
C22 C38 H38A 119.5 . . ?
C31 C38 H38A 119.5 . . ?
C40 C39 C16 120.1(3) . . ?
C40 C39 H39A 119.9 . . ?
C16 C39 H39A 119.9 . . ?
C39 C40 C42 119.5(3) . . ?
C39 C40 H40A 120.3 . . ?
C42 C40 H40A 120.3 . . ?
C37 C41A N2 118.3(7) . . ?
C37 C41A H41A 107.7 . . ?
N2 C41A H41A 107.7 . . ?
C37 C41A H41B 107.7 . . ?
N2 C41A H41B 107.7 . . ?
H41A C41A H41B 107.1 . . ?
C37 C41B N2 114.9(6) . . ?
C37 C41B H41C 108.5 . . ?
N2 C41B H41C 108.5 . . ?
C37 C41B H41D 108.5 . . ?
N2 C41B H41D 108.5 . . ?
H41C C41B H41D 107.5 . . ?
C40 C42 C32 120.1(3) . . ?
C40 C42 H42A 120.0 . . ?
C32 C42 H42A 120.0 . . ?
N2 C43 H43A 109.5 . . ?
N2 C43 H43B 109.5 . . ?
H43A C43 H43B 109.5 . . ?
N2 C43 H43C 109.5 . . ?
H43A C43 H43C 109.5 . . ?
H43B C43 H43C 109.5 . . ?
N2 C44A H44A 109.5 . . ?
N2 C44A H44B 109.5 . . ?
H44A C44A H44B 109.5 . . ?
N2 C44A H44C 109.5 . . ?
H44A C44A H44C 109.5 . . ?
H44B C44A H44C 109.5 . . ?
N2 C44B H44D 109.5 . . ?
N2 C44B H44E 109.5 . . ?
H44D C44B H44E 109.5 . . ?
N2 C44B H44F 109.5 . . ?
H44D C44B H44F 109.5 . . ?
H44E C44B H44F 109.5 . . ?

loop_
_geom_bond_atom_site_label_1
_geom_bond_atom_site_label_2
_geom_bond_distance
_geom_bond_site_symmetry_2
_geom_bond_publ_flag
Zn1 N2 2.155(2) . ?
Zn1 N1 2.177(2) . ?
Zn1 S1 2.2538(11) . ?
Zn1 S2 2.2651(9) . ?
Si1 C2 1.866(2) . ?
Si1 C11 1.872(3) . ?
Si1 C9 1.879(2) . ?
Si1 S2 2.0941(11) . ?
S1 Si2 2.0949(12) . ?
Si2 C8 1.871(2) . ?
Si2 C3 1.874(2) . ?
Si2 C5 1.878(2) . ?
N1 C30 1.441(4) . ?
N1 C37 1.456(4) . ?
N1 C21 1.465(4) . ?
C2 C12 1.383(3) . ?
C2 C10 1.384(3) . ?
C3 C6 1.388(3) . ?
C3 C13 1.391(3) . ?
N2 C44B 1.378(13) . ?
N2 C43 1.452(4) . ?
N2 C41B 1.463(8) . ?
N2 C44A 1.588(15) . ?
N2 C41A 1.600(10) . ?
C5 C32 1.369(4) . ?
C5 C16 1.372(4) . ?
C6 C17 1.372(3) . ?
C6 H6A 0.9300 . ?
C7 C8 1.381(3) . ?
C7 C14 1.379(4) . ?
C7 H7A 0.9300 . ?
C8 C28 1.390(3) . ?
C9 C31 1.371(3) . ?
C9 C23 1.375(3) . ?
C10 C19 1.376(3) . ?
C10 H10A 0.9300 . ?
C11 C33 1.374(4) . ?
C11 C24 1.380(4) . ?
C12 C20 1.385(4) . ?
C12 H12A 0.9300 . ?
C13 C15 1.372(4) . ?
C13 H13A 0.9300 . ?
C14 C18 1.363(4) . ?
C14 H14A 0.9300 . ?
C15 C27 1.372(4) . ?
C15 H15A 0.9300 . ?
C16 C39 1.384(4) . ?
C16 H16A 0.9300 . ?
C17 C27 1.369(4) . ?
C17 H17A 0.9300 . ?
C18 C35 1.359(5) . ?
C18 H18A 0.9300 . ?
C19 C25 1.366(4) . ?
C19 H19A 0.9300 . ?
C20 C25 1.364(4) . ?
C20 H20A 0.9300 . ?
C21 H21A 0.9600 . ?
C21 H21B 0.9600 . ?
C21 H21C 0.9600 . ?
C22 C36 1.341(4) . ?
C22 C38 1.342(4) . ?
C22 H22A 0.9300 . ?
C23 C36 1.378(4) . ?
C23 H23A 0.9300 . ?
C24 C29 1.377(4) . ?
C24 H24A 0.9300 . ?
C25 H25A 0.9300 . ?
C26 C29 1.348(5) . ?
C26 C34 1.366(5) . ?
C26 H26A 0.9300 . ?
C27 H27A 0.9300 . ?
C28 C35 1.373(4) . ?
C28 H28A 0.9300 . ?
C29 H29A 0.9300 . ?
C30 H30A 0.9600 . ?
C30 H30B 0.9600 . ?
C30 H30C 0.9600 . ?
C31 C38 1.370(4) . ?
C31 H31A 0.9300 . ?
C32 C42 1.388(4) . ?
C32 H32A 0.9300 . ?
C33 C34 1.368(4) . ?
C33 H33A 0.9300 . ?
C34 H34A 0.9300 . ?
C35 H35A 0.9300 . ?
C36 H36A 0.9300 . ?
C37 C41A 1.261(9) . ?
C37 C41B 1.457(10) . ?
C38 H38A 0.9300 . ?
C39 C40 1.357(5) . ?
C39 H39A 0.9300 . ?
C40 C42 1.369(5) . ?
C40 H40A 0.9300 . ?
C41A H41A 0.9700 . ?
C41A H41B 0.9700 . ?
C41B H41C 0.9700 . ?
C41B H41D 0.9700 . ?
C42 H42A 0.9300 . ?
C43 H43A 0.9600 . ?
C43 H43B 0.9600 . ?
C43 H43C 0.9600 . ?
C44A H44A 0.9600 . ?
C44A H44B 0.9600 . ?
C44A H44C 0.9600 . ?
C44B H44D 0.9600 . ?
C44B H44E 0.9600 . ?
C44B H44F 0.9600 . ?
